data_7151791
loop_
_publ_author_name
'Patel, Bhaven'
'Carlisle, Julie'
'Bottle, Steven E.'
'Hanson, Graeme R.'
'Kariuki, Benson M.'
'Male, Louise'
'McMurtrie, John C.'
'Spencer, Neil'
'Grainger, Richard S.'

_publ_section_title
;
 In search of a new class of stable nitroxide: synthesis and reactivity
 of a peri-substituted N,N-bissulfonylhydroxylamine.
;
_journal_issue 7
_journal_name_full 'Organic &amp; biomolecular chemistry'
_journal_page_first 2336
_journal_page_last 2344
_journal_paper_doi 10.1039/c0ob00976h
_journal_volume 9
_journal_year 2011
_chemical_formula_moiety 'C6 H5 N O5 S2, H2 O'
_chemical_formula_sum 'C6 H7 N O6 S2'
_chemical_formula_weight 253.25
_chemical_name_common 'N-hydroxy-O-benzenedisulfonimide monohydrate'
_chemical_name_systematic
;
N-hydroxy-O-benzenedisulfonimide monohydrate
;
_space_group_IT_number 2
_symmetry_cell_setting triclinic
_symmetry_space_group_name_Hall '-P 1'
_symmetry_space_group_name_H-M 'P -1'
_atom_sites_solution_hydrogens geom
_atom_sites_solution_primary direct
_atom_sites_solution_secondary difmap
_audit_creation_method SHELXL-97
_cell_angle_alpha 93.740(2)
_cell_angle_beta 107.823(2)
_cell_angle_gamma 92.785(2)
_cell_formula_units_Z 2
_cell_length_a 7.2877(3)
_cell_length_b 8.1680(3)
_cell_length_c 8.3571(2)
_cell_measurement_reflns_used 7224
_cell_measurement_temperature 120(2)
_cell_measurement_theta_max 27.48
_cell_measurement_theta_min 2.91
_cell_volume 471.35(3)
_computing_cell_refinement 'DENZO (Otwinowski & Minor, 1997) & COLLECT (Hooft, R.W.W., 1998)'
_computing_data_collection 'COLLECT (Hooft, R.W.W., 1998)'
_computing_data_reduction 'DENZO (Otwinowski & Minor, 1997) & COLLECT (Hooft, R.W.W., 1998)'
_computing_molecular_graphics 'Ortep-3 for Windows (Farrugia, 1997)'
_computing_publication_material 'WinGX (Farrugia, 1999)'
_computing_structure_refinement 'SHELXL-97 (Sheldrick, 2008)'
_computing_structure_solution
;
Sir2004 (Burla, M.C., Caliandro, R., Camalli, M., Carrozzini, B.,
Cascarano, G., De Caro, L., Giacovazzo, C., Polidori, G. & Spagna, R.,
2005)
;
_diffrn_ambient_temperature 120(2)
_diffrn_detector_area_resol_mean '4096x4096pixels / 62x62mm'
_diffrn_measured_fraction_theta_full 0.985
_diffrn_measured_fraction_theta_max 0.985
_diffrn_measurement_device_type 'Bruker-Nonius APEX II CCD camera on \k-goniostat'
_diffrn_measurement_method '\f & \w scans'
_diffrn_radiation_monochromator '10cm confocal mirrors'
_diffrn_radiation_source 'Bruker-Nonius FR591 rotating anode'
_diffrn_radiation_type MoK\a
_diffrn_radiation_wavelength 0.71073
_diffrn_reflns_av_R_equivalents 0.0425
_diffrn_reflns_av_sigmaI/netI 0.0369
_diffrn_reflns_limit_h_max 9
_diffrn_reflns_limit_h_min -9
_diffrn_reflns_limit_k_max 10
_diffrn_reflns_limit_k_min -10
_diffrn_reflns_limit_l_max 10
_diffrn_reflns_limit_l_min -10
_diffrn_reflns_number 8728
_diffrn_reflns_theta_full 27.67
_diffrn_reflns_theta_max 27.67
_diffrn_reflns_theta_min 2.94
_exptl_absorpt_coefficient_mu 0.574
_exptl_absorpt_correction_T_max 0.9886
_exptl_absorpt_correction_T_min 0.9138
_exptl_absorpt_correction_type multi-scan
_exptl_absorpt_process_details 'SADABS 2007/2 (Sheldrick, G.M., 2007)'
_exptl_crystal_colour Colourless
_exptl_crystal_density_diffrn 1.784
_exptl_crystal_density_method 'not measured'
_exptl_crystal_description Plate
_exptl_crystal_F_000 260
_exptl_crystal_size_max 0.16
_exptl_crystal_size_mid 0.09
_exptl_crystal_size_min 0.02
_refine_diff_density_max 0.383
_refine_diff_density_min -0.566
_refine_diff_density_rms 0.081
_refine_ls_extinction_method none
_refine_ls_goodness_of_fit_ref 1.076
_refine_ls_hydrogen_treatment mixed
_refine_ls_matrix_type full
_refine_ls_number_parameters 145
_refine_ls_number_reflns 2171
_refine_ls_number_restraints 3
_refine_ls_restrained_S_all 1.076
_refine_ls_R_factor_all 0.0465
_refine_ls_R_factor_gt 0.0391
_refine_ls_shift/su_max 0.000
_refine_ls_shift/su_mean 0.000
_refine_ls_structure_factor_coef Fsqd
_refine_ls_weighting_details 'calc w=1/[\s^2^(Fo^2^)+(0.0235P)^2^+0.7379P] where P=(Fo^2^+2Fc^2^)/3'
_refine_ls_weighting_scheme calc
_refine_ls_wR_factor_gt 0.0871
_refine_ls_wR_factor_ref 0.0918
_reflns_number_gt 1911
_reflns_number_total 2171
_reflns_threshold_expression >2\s(I)
_cod_data_source_file c0ob00976h.txt
_cod_data_source_block 6.H2O
_cod_depositor_comments
;
The following automatic conversions were performed:
'_symmetry_cell_setting' value 'Triclinic' changed to 'triclinic'
according to '/home/saulius/struct/CIF-dictionaries/cif_core.dic'
dictionary named 'cif_core.dic' version 2.4.1 from
2010-06-29.

'_exptl_absorpt_correction_type' value 'Multi-scan' changed
to 'multi-scan' according to
'/home/saulius/struct/CIF-dictionaries/cif_core.dic' dictionary named
'cif_core.dic' version 2.4.1 from 2010-06-29.

Automatic conversion script
Id: cif_fix_enum 1555 2011-01-17 13:19:09Z saulius 
;
_cod_database_code 7151791

loop_
_symmetry_equiv_pos_as_xyz
'x, y, z'
'-x, -y, -z'

loop_
_atom_site_label
_atom_site_type_symbol
_atom_site_fract_x
_atom_site_fract_y
_atom_site_fract_z
_atom_site_U_iso_or_equiv
_atom_site_adp_type
_atom_site_occupancy
_atom_site_symmetry_multiplicity
_atom_site_calc_flag
_atom_site_refinement_flags
_atom_site_disorder_assembly
_atom_site_disorder_group
C1 C 0.1791(3) 0.2794(3) 0.4204(3) 0.0161(4) Uani 1 1 d . . .
C2 C 0.2049(3) 0.3216(3) 0.5893(3) 0.0190(4) Uani 1 1 d . . .
H2 H 0.1872 0.2416 0.6619 0.023 Uiso 1 1 calc R . .
C3 C 0.2579(3) 0.4855(3) 0.6487(3) 0.0202(5) Uani 1 1 d . . .
H3 H 0.2773 0.5180 0.7643 0.024 Uiso 1 1 calc R . .
C4 C 0.2830(3) 0.6030(3) 0.5422(3) 0.0184(4) Uani 1 1 d . . .
H4 H 0.3175 0.7143 0.5861 0.022 Uiso 1 1 calc R . .
C5 C 0.2583(3) 0.5600(3) 0.3727(3) 0.0161(4) Uani 1 1 d . . .
H5 H 0.2765 0.6397 0.3000 0.019 Uiso 1 1 calc R . .
C6 C 0.2060(3) 0.3965(3) 0.3140(3) 0.0147(4) Uani 1 1 d . . .
N1 N 0.1985(3) 0.1108(2) 0.1503(2) 0.0172(4) Uani 1 1 d . . .
O1 O 0.1956(3) -0.0455(2) 0.4062(2) 0.0335(5) Uani 1 1 d . . .
O2 O -0.1032(3) 0.0693(2) 0.2382(2) 0.0268(4) Uani 1 1 d . . .
O3 O 0.3125(2) 0.36793(19) 0.0375(2) 0.0217(4) Uani 1 1 d . . .
O4 O -0.0319(2) 0.3155(2) 0.0084(2) 0.0215(4) Uani 1 1 d . . .
O5 O 0.4018(2) 0.1021(2) 0.2187(2) 0.0244(4) Uani 1 1 d . . .
H5A H 0.4342 0.0144 0.1800 0.037 Uiso 1 1 calc R . .
S1 S 0.10169(9) 0.08238(6) 0.31363(7) 0.01967(15) Uani 1 1 d . . .
S2 S 0.16589(8) 0.31202(6) 0.10530(6) 0.01549(14) Uani 1 1 d . . .
O101 O 0.4193(3) 0.8095(2) 0.0885(2) 0.0242(4) Uani 1 1 d D . .
H11A H 0.498(4) 0.778(4) 0.036(4) 0.054(11) Uiso 1 1 d D . .
H11B H 0.306(3) 0.783(4) 0.022(4) 0.051(10) Uiso 1 1 d D . .

loop_
_atom_site_aniso_label
_atom_site_aniso_U_11
_atom_site_aniso_U_22
_atom_site_aniso_U_33
_atom_site_aniso_U_23
_atom_site_aniso_U_13
_atom_site_aniso_U_12
C1 0.0157(10) 0.0141(10) 0.0182(10) 0.0015(8) 0.0049(8) 0.0013(8)
C2 0.0231(12) 0.0187(11) 0.0160(10) 0.0027(8) 0.0071(9) 0.0004(9)
C3 0.0190(11) 0.0237(11) 0.0176(11) -0.0013(9) 0.0058(9) 0.0018(9)
C4 0.0177(11) 0.0144(10) 0.0215(11) -0.0020(8) 0.0045(9) 0.0023(8)
C5 0.0152(10) 0.0145(10) 0.0186(11) 0.0028(8) 0.0049(8) 0.0016(8)
C6 0.0144(10) 0.0160(10) 0.0141(10) 0.0004(8) 0.0048(8) 0.0033(8)
N1 0.0175(9) 0.0150(9) 0.0192(9) -0.0005(7) 0.0062(7) 0.0015(7)
O1 0.0574(13) 0.0176(8) 0.0253(9) 0.0071(7) 0.0112(9) 0.0047(8)
O2 0.0274(9) 0.0275(9) 0.0263(9) -0.0042(7) 0.0131(7) -0.0110(7)
O3 0.0251(9) 0.0217(8) 0.0219(8) 0.0014(6) 0.0131(7) -0.0008(7)
O4 0.0199(8) 0.0230(8) 0.0194(8) 0.0047(6) 0.0024(6) 0.0000(6)
O5 0.0180(8) 0.0197(8) 0.0325(9) -0.0042(7) 0.0043(7) 0.0050(6)
S1 0.0288(3) 0.0131(3) 0.0177(3) 0.00064(19) 0.0088(2) -0.0025(2)
S2 0.0180(3) 0.0154(3) 0.0138(3) 0.00155(19) 0.0060(2) 0.00073(19)
O101 0.0187(9) 0.0232(9) 0.0317(10) -0.0036(7) 0.0103(7) 0.0025(7)

loop_
_atom_type_symbol
_atom_type_description
_atom_type_scat_dispersion_real
_atom_type_scat_dispersion_imag
_atom_type_scat_source
C C 0.0033 0.0016 'International Tables Vol C Tables 4.2.6.8 and 6.1.1.4'
H H 0.0000 0.0000 'International Tables Vol C Tables 4.2.6.8 and 6.1.1.4'
N N 0.0061 0.0033 'International Tables Vol C Tables 4.2.6.8 and 6.1.1.4'
O O 0.0106 0.0060 'International Tables Vol C Tables 4.2.6.8 and 6.1.1.4'
S S 0.1246 0.1234 'International Tables Vol C Tables 4.2.6.8 and 6.1.1.4'

loop_
_geom_angle_atom_site_label_1
_geom_angle_atom_site_label_2
_geom_angle_atom_site_label_3
_geom_angle
_geom_angle_site_symmetry_1
_geom_angle_site_symmetry_3
_geom_angle_publ_flag
C2 C1 C6 121.32(19) . . ?
C2 C1 S1 125.89(17) . . ?
C6 C1 S1 112.74(16) . . ?
C1 C2 C3 117.4(2) . . ?
C1 C2 H2 121.3 . . ?
C3 C2 H2 121.3 . . ?
C2 C3 C4 121.4(2) . . ?
C2 C3 H3 119.3 . . ?
C4 C3 H3 119.3 . . ?
C5 C4 C3 121.1(2) . . ?
C5 C4 H4 119.5 . . ?
C3 C4 H4 119.5 . . ?
C6 C5 C4 117.43(19) . . ?
C6 C5 H5 121.3 . . ?
C4 C5 H5 121.3 . . ?
C5 C6 C1 121.37(19) . . ?
C5 C6 S2 125.97(16) . . ?
C1 C6 S2 112.66(15) . . ?
O5 N1 S2 105.51(13) . . ?
O5 N1 S1 106.77(13) . . ?
S2 N1 S1 105.61(10) . . ?
N1 O5 H5A 109.5 . . ?
O1 S1 O2 120.33(11) . . ?
O1 S1 N1 108.27(11) . . ?
O2 S1 N1 106.00(10) . . ?
O1 S1 C1 112.81(11) . . ?
O2 S1 C1 110.14(10) . . ?
N1 S1 C1 96.27(9) . . ?
O4 S2 O3 119.48(10) . . ?
O4 S2 N1 105.93(9) . . ?
O3 S2 N1 108.62(10) . . ?
O4 S2 C6 110.78(10) . . ?
O3 S2 C6 112.18(10) . . ?
N1 S2 C6 97.27(9) . . ?
H11A O101 H11B 106(3) . . ?

loop_
_geom_bond_atom_site_label_1
_geom_bond_atom_site_label_2
_geom_bond_distance
_geom_bond_site_symmetry_2
_geom_bond_publ_flag
C1 C2 1.383(3) . ?
C1 C6 1.395(3) . ?
C1 S1 1.766(2) . ?
C2 C3 1.391(3) . ?
C2 H2 0.9500 . ?
C3 C4 1.393(3) . ?
C3 H3 0.9500 . ?
C4 C5 1.391(3) . ?
C4 H4 0.9500 . ?
C5 C6 1.386(3) . ?
C5 H5 0.9500 . ?
C6 S2 1.764(2) . ?
N1 O5 1.422(2) . ?
N1 S2 1.7215(19) . ?
N1 S1 1.7411(19) . ?
O1 S1 1.4174(18) . ?
O2 S1 1.4273(19) . ?
O3 S2 1.4242(16) . ?
O4 S2 1.4238(16) . ?
O5 H5A 0.8400 . ?
O101 H11A 0.863(18) . ?
O101 H11B 0.854(18) . ?

loop_
_geom_hbond_atom_site_label_D
_geom_hbond_atom_site_label_H
_geom_hbond_atom_site_label_A
_geom_hbond_distance_DH
_geom_hbond_distance_HA
_geom_hbond_distance_DA
_geom_hbond_angle_DHA
_geom_hbond_site_symmetry_A
O5 H5A O101 0.84 1.78 2.585(2) 160.6 1_545
O101 H11A O3 0.863(18) 2.07(2) 2.892(2) 159(3) 2_665
O101 H11B O4 0.854(18) 2.05(2) 2.807(2) 148(3) 2_565

loop_
_geom_torsion_atom_site_label_1
_geom_torsion_atom_site_label_2
_geom_torsion_atom_site_label_3
_geom_torsion_atom_site_label_4
_geom_torsion
_geom_torsion_site_symmetry_1
_geom_torsion_site_symmetry_2
_geom_torsion_site_symmetry_3
_geom_torsion_site_symmetry_4
_geom_torsion_publ_flag
C6 C1 C2 C3 0.3(3) . . . . ?
S1 C1 C2 C3 -176.96(17) . . . . ?
C1 C2 C3 C4 0.3(3) . . . . ?
C2 C3 C4 C5 -0.8(3) . . . . ?
C3 C4 C5 C6 0.6(3) . . . . ?
C4 C5 C6 C1 0.0(3) . . . . ?
C4 C5 C6 S2 179.88(16) . . . . ?
C2 C1 C6 C5 -0.5(3) . . . . ?
S1 C1 C6 C5 177.10(17) . . . . ?
C2 C1 C6 S2 179.61(18) . . . . ?
S1 C1 C6 S2 -2.8(2) . . . . ?
O5 N1 S1 O1 -42.00(15) . . . . ?
S2 N1 S1 O1 -153.97(11) . . . . ?
O5 N1 S1 O2 -172.38(13) . . . . ?
S2 N1 S1 O2 75.65(12) . . . . ?
O5 N1 S1 C1 74.55(14) . . . . ?
S2 N1 S1 C1 -37.42(11) . . . . ?
C2 C1 S1 O1 -44.5(2) . . . . ?
C6 C1 S1 O1 137.96(17) . . . . ?
C2 C1 S1 O2 93.0(2) . . . . ?
C6 C1 S1 O2 -84.51(18) . . . . ?
C2 C1 S1 N1 -157.4(2) . . . . ?
C6 C1 S1 N1 25.11(18) . . . . ?
O5 N1 S2 O4 169.36(13) . . . . ?
S1 N1 S2 O4 -77.79(11) . . . . ?
O5 N1 S2 O3 39.85(15) . . . . ?
S1 N1 S2 O3 152.70(10) . . . . ?
O5 N1 S2 C6 -76.54(14) . . . . ?
S1 N1 S2 C6 36.31(11) . . . . ?
C5 C6 S2 O4 -90.9(2) . . . . ?
C1 C6 S2 O4 88.95(17) . . . . ?
C5 C6 S2 O3 45.4(2) . . . . ?
C1 C6 S2 O3 -134.74(16) . . . . ?
C5 C6 S2 N1 158.95(19) . . . . ?
C1 C6 S2 N1 -21.20(18) . . . . ?

loop_
_cod_related_entry_id
_cod_related_entry_database
_cod_related_entry_code
1 ChemSpider 30653483
